data_7059240
loop_
_publ_author_name
'Villa, Marco'
'D&#x2019;Agostino, Simone'
'Sabatino, Piera'
'Noel, Raymond'
'Busto, Jos\'e'
'Roy, Myriam'
'Gingras, Marc'
'Ceroni, Paola'

_publ_section_title
;
 Pentasulfurated benzene-cored asterisks: relationship between crystal
 structure and luminescence properties
;
_journal_issue 8
_journal_name_full 'New Journal of Chemistry'
_journal_page_first 3249
_journal_page_last 3254
_journal_paper_doi 10.1039/C9NJ05905A
_journal_volume 44
_journal_year 2020
_chemical_formula_moiety 'C42 H36 O S5'
_chemical_formula_sum 'C42 H36 O S5'
_chemical_formula_weight 717.01
_space_group_crystal_system monoclinic
_space_group_IT_number 4
_space_group_name_Hall 'P 2yb'
_space_group_name_H-M_alt 'P 1 21 1'
_atom_sites_solution_hydrogens geom
_atom_sites_solution_primary dual
_audit_creation_date 2020-01-07
_audit_creation_method
;
Olex2 1.2
(compiled 2018.05.29 svn.r3508 for OlexSys, GUI svn.r5506)
;
_audit_update_record
;
2020-01-17 deposited with the CCDC.	2020-01-23 downloaded from the CCDC.
;
_cell_angle_alpha 90
_cell_angle_beta 94.710(12)
_cell_angle_gamma 90
_cell_formula_units_Z 2
_cell_length_a 12.9947(19)
_cell_length_b 5.7900(10)
_cell_length_c 23.584(3)
_cell_measurement_reflns_used 479
_cell_measurement_temperature 100
_cell_measurement_theta_max 18.8840
_cell_measurement_theta_min 3.6720
_cell_volume 1768.5(5)
_computing_cell_refinement 'CrysAlisPro 1.171.40.53a (Rigaku OD, 2019)'
_computing_data_collection 'CrysAlisPro 1.171.40.53a (Rigaku OD, 2019)'
_computing_data_reduction 'CrysAlisPro 1.171.40.53a (Rigaku OD, 2019)'
_computing_molecular_graphics 'Olex2 (Dolomanov et al., 2009)'
_computing_publication_material 'Olex2 (Dolomanov et al., 2009)'
_computing_structure_refinement 'ShelXL (Sheldrick, 2015)'
_computing_structure_solution 'ShelXT (Sheldrick, 2015)'
_diffrn_ambient_temperature 100
_diffrn_detector 'CCD plate'
_diffrn_detector_area_resol_mean 16.1340
_diffrn_detector_type Sapphire3
_diffrn_measured_fraction_theta_full 0.996
_diffrn_measured_fraction_theta_max 0.996
_diffrn_measurement_details
;
List of Runs (angles in degrees, time in seconds):

  # Type    Start    End  Width  t~exp~   \w     \q     \k     \f   Frames
#--------------------------------------------------------------------------
  1  \w    -33.00   2.00   1.00  100.00    --  -16.36 -77.00-120.00   35
  2  \w    -74.00  22.00   1.00  150.00    --  -16.36 -19.00  90.00   96
  3  \w    -19.00  42.00   1.00  150.00    --  -16.36  57.00 -60.00   61
  4  \w      0.00  27.00   1.00  150.00    --   17.45  77.00 150.00   27
;
_diffrn_measurement_device 'four-circle diffractometer'
_diffrn_measurement_device_type 'Xcalibur, Sapphire3'
_diffrn_measurement_method '\w scans'
_diffrn_orient_matrix_type 'CrysAlisPro convention (1999,Acta A55,543-557)'
_diffrn_orient_matrix_UB_11 0.0140341000
_diffrn_orient_matrix_UB_12 0.1152453000
_diffrn_orient_matrix_UB_13 -0.0059749000
_diffrn_orient_matrix_UB_21 -0.0484714000
_diffrn_orient_matrix_UB_22 0.0167512000
_diffrn_orient_matrix_UB_23 -0.0155687000
_diffrn_orient_matrix_UB_31 -0.0212797000
_diffrn_orient_matrix_UB_32 0.0379471000
_diffrn_orient_matrix_UB_33 0.0251595000
_diffrn_radiation_monochromator graphite
_diffrn_radiation_probe x-ray
_diffrn_radiation_type MoK\a
_diffrn_radiation_wavelength 0.71073
_diffrn_reflns_av_R_equivalents 0.1315
_diffrn_reflns_av_unetI/netI 0.3135
_diffrn_reflns_Laue_measured_fraction_full 0.996
_diffrn_reflns_Laue_measured_fraction_max 0.996
_diffrn_reflns_limit_h_max 15
_diffrn_reflns_limit_h_min -11
_diffrn_reflns_limit_k_max 6
_diffrn_reflns_limit_k_min -3
_diffrn_reflns_limit_l_max 26
_diffrn_reflns_limit_l_min -28
_diffrn_reflns_number 6986
_diffrn_reflns_point_group_measured_fraction_full 0.721
_diffrn_reflns_point_group_measured_fraction_max 0.721
_diffrn_reflns_theta_full 24.999
_diffrn_reflns_theta_max 24.999
_diffrn_reflns_theta_min 3.194
_diffrn_source 'fine-focus sealed X-ray tube'
_diffrn_source_type 'Enhance (Mo) X-ray Source'
_exptl_absorpt_coefficient_mu 0.362
_exptl_absorpt_correction_T_max 1.00000
_exptl_absorpt_correction_T_min 0.92836
_exptl_absorpt_correction_type multi-scan
_exptl_absorpt_process_details
;
CrysAlisPro 1.171.40.53a (Rigaku Oxford Diffraction, 2019)
Empirical absorption correction using spherical harmonics,
 implemented in SCALE3 ABSPACK scaling algorithm.
;
_exptl_crystal_colour 'clear light yellow'
_exptl_crystal_colour_lustre clear
_exptl_crystal_colour_modifier light
_exptl_crystal_colour_primary yellow
_exptl_crystal_density_diffrn 1.347
_exptl_crystal_description needle
_exptl_crystal_F_000 752
_exptl_crystal_recrystallization_method 'slow evaporation'
_exptl_crystal_size_max 0.08
_exptl_crystal_size_mid 0.03
_exptl_crystal_size_min 0.01
_refine_diff_density_max 0.302
_refine_diff_density_min -0.310
_refine_diff_density_rms 0.074
_refine_ls_abs_structure_details
;
 Flack x determined using 260 quotients [(I+)-(I-)]/[(I+)+(I-)]
 (Parsons, Flack and Wagner, Acta Cryst. B69 (2013) 249-259).
;
_refine_ls_abs_structure_Flack -0.1(3)
_refine_ls_extinction_method none
_refine_ls_goodness_of_fit_ref 0.950
_refine_ls_hydrogen_treatment constr
_refine_ls_matrix_type full
_refine_ls_number_parameters 447
_refine_ls_number_reflns 4476
_refine_ls_number_restraints 392
_refine_ls_restrained_S_all 0.918
_refine_ls_R_factor_all 0.2577
_refine_ls_R_factor_gt 0.0884
_refine_ls_shift/su_max 0.000
_refine_ls_shift/su_mean 0.000
_refine_ls_structure_factor_coef Fsqd
_refine_ls_weighting_details 'w=1/[\s^2^(Fo^2^)] where P=(Fo^2^+2Fc^2^)/3'
_refine_ls_weighting_scheme calc
_refine_ls_wR_factor_gt 0.1052
_refine_ls_wR_factor_ref 0.1590
_reflns_Friedel_coverage 0.305
_reflns_Friedel_fraction_full 0.379
_reflns_Friedel_fraction_max 0.379
_reflns_number_gt 1657
_reflns_number_total 4476
_reflns_threshold_expression 'I > 2\s(I)'
_cod_data_source_file c9nj05905a2.cif
_cod_data_source_block A5CHO_100K
_cod_depositor_comments
;Adding full bibliography for 7059238--7059241.cif.

 Adding full bibliography for 7059238--7059241.cif.
;
_cod_original_cell_volume 1768.4(5)
_cod_database_code 7059240
_shelx_shelxl_version_number 2016/6
_chemical_oxdiff_formula 'c41 h25 o1 s5'
_shelx_space_group_comment
;
The symmetry employed for this shelxl refinement is uniquely defined
by the following loop, which should always be used as a source of
symmetry information in preference to the above space-group names.
They are only intended as comments.
;
_shelx_estimated_absorpt_t_max 0.996
_shelx_estimated_absorpt_t_min 0.972
_reflns_odcompleteness_completeness 99.68
_reflns_odcompleteness_iscentric 1
_reflns_odcompleteness_theta 26.32
_olex2_refinement_description
;
1. Fixed Uiso
 At 1.2 times of:
  All C(H) groups, All C(H,H) groups
 At 1.5 times of:
  All C(H,H,H) groups
2. Restrained distances
 C42-O1B
 1.2 with sigma of 0.02
 C42-O1A
 1.2 with sigma of 0.02
 O1B-C1
 2.4 with sigma of 0.04
 O1A-C1
 2.4 with sigma of 0.04
 O1B-O1A
 1.45 with sigma of 0.04
3. Rigid body (RIGU) restrains
 C19, S4, C21, C5, C22, C26, C6, C4, C23, C25, S5, C1, S3, C3, C24, C28, C2,
 C42, C14, S2, C27, C29, C33, S1, O1A, O1B, C15, C7, C30, C32, C35, C18, C16,
 C12, C8, C31, C36, C40, C17, C11, C9, C34, C37, C39, C20, C10, C38, C13, C41
 with sigma for 1-2 distances of 0.004 and sigma for 1-3 distances of 0.004
4. Others
 Fixed Sof: O1A(0.5) H42(0.5) H42A(0.5) O1B(0.5)
5.a Aromatic/amide H refined with riding coordinates:
 C22(H22), C11(H11), C19(H19), C23(H23), C9(H9), C16(H16), C26(H26), C36(H36),
 C12(H12), C32(H32), C18(H18), C15(H15), C29(H29), C30(H30), C8(H8), C39(H39),
 C25(H25), C37(H37), C40(H40), C33(H33), C42(H42), C42(H42A)
5.b Idealised Me refined as rotating group:
 C13(H13A,H13B,H13C), C20(H20A,H20B,H20C), C27(H27A,H27B,H27C), C41(H41A,H41B,
 H41C), C34(H34A,H34B,H34C)
;
_olex2_exptl_crystal_mounting_method 'fomblin oil'
_olex2_submission_special_instructions 'No special instructions were received'
_oxdiff_exptl_absorpt_empirical_details
;
Empirical correction (ABSPACK) includes:
- Absorption correction using spherical harmonics
- Frame scaling
;
_oxdiff_exptl_absorpt_empirical_full_max 1.091
_oxdiff_exptl_absorpt_empirical_full_min 0.934

loop_
_space_group_symop_operation_xyz
'x, y, z'
'-x, y+1/2, -z'

loop_
_atom_site_label
_atom_site_type_symbol
_atom_site_fract_x
_atom_site_fract_y
_atom_site_fract_z
_atom_site_U_iso_or_equiv
_atom_site_adp_type
_atom_site_occupancy
_atom_site_site_symmetry_order
_atom_site_calc_flag
_atom_site_refinement_flags_posn
_atom_site_refinement_flags_adp
_atom_site_refinement_flags_occupancy
_atom_site_disorder_assembly
_atom_site_disorder_group
S4 S 0.4058(3) 0.2461(8) 0.38083(15) 0.0420(13) Uani 1 1 d . U . . .
S3 S 0.5542(3) 0.0754(8) 0.28726(16) 0.0493(13) Uani 1 1 d . U . . .
S2 S 0.4922(3) 0.2076(9) 0.15906(16) 0.0523(14) Uani 1 1 d . U . . .
S5 S 0.2644(3) 0.6953(9) 0.35285(15) 0.0478(13) Uani 1 1 d . U . . .
S1 S 0.3394(3) 0.6464(9) 0.13036(16) 0.0548(16) Uani 1 1 d . U . . .
C22 C 0.5433(10) 0.614(3) 0.4027(5) 0.034(4) Uani 1 1 d . U . . .
H22 H 0.505854 0.697943 0.373115 0.041 Uiso 1 1 calc R . . . .
C2 C 0.3656(11) 0.543(3) 0.2005(5) 0.028(3) Uani 1 1 d . U . . .
C11 C 0.6502(11) 0.754(3) 0.1019(6) 0.047(5) Uani 1 1 d . U . . .
H11 H 0.678467 0.894857 0.116770 0.056 Uiso 1 1 calc R . . . .
C19 C 0.6869(13) 0.441(3) 0.2924(7) 0.055(5) Uani 1 1 d . U . . .
H19 H 0.641080 0.508405 0.317125 0.066 Uiso 1 1 calc R . . . .
C1 C 0.3164(10) 0.639(3) 0.2443(6) 0.037(4) Uani 1 1 d D U . . .
C21 C 0.5121(11) 0.392(3) 0.4175(6) 0.030(4) Uani 1 1 d . U . . .
C23 C 0.6300(10) 0.708(3) 0.4321(5) 0.036(4) Uani 1 1 d . U . . .
H23 H 0.654165 0.853033 0.419636 0.043 Uiso 1 1 calc R . . . .
C9 C 0.6163(11) 0.492(3) 0.0281(6) 0.035(4) Uani 1 1 d . U . . .
H9 H 0.620396 0.450861 -0.010669 0.042 Uiso 1 1 calc R . . . .
C14 C 0.6649(11) 0.233(3) 0.2692(6) 0.043(4) Uani 1 1 d . U . . .
C16 C 0.8238(12) 0.257(3) 0.2235(7) 0.055(5) Uani 1 1 d . U . . .
H16 H 0.870789 0.190645 0.199250 0.067 Uiso 1 1 calc R . . . .
C26 C 0.5629(11) 0.284(3) 0.4629(5) 0.040(4) Uani 1 1 d . U . . .
H26 H 0.540497 0.135548 0.473877 0.048 Uiso 1 1 calc R . . . .
C36 C 0.1683(12) 0.363(3) 0.1365(6) 0.052(5) Uani 1 1 d . U . . .
H36 H 0.211109 0.264390 0.160491 0.063 Uiso 1 1 calc R . . . .
C6 C 0.3285(11) 0.551(3) 0.3000(6) 0.034(4) Uani 1 1 d . U . . .
C12 C 0.5983(11) 0.615(3) 0.1372(6) 0.042(4) Uani 1 1 d . U . . .
H12 H 0.592133 0.661194 0.175422 0.050 Uiso 1 1 calc R . . . .
C32 C 0.0455(11) 0.187(3) 0.3423(5) 0.046(4) Uani 1 1 d . U . . .
H32 H 0.030840 0.047747 0.322110 0.055 Uiso 1 1 calc R . . . .
C17 C 0.8462(14) 0.471(3) 0.2476(7) 0.052(5) Uani 1 1 d . U . . .
C10 C 0.6635(11) 0.701(3) 0.0467(6) 0.041(4) Uani 1 1 d . U . . .
C3 C 0.4409(12) 0.366(3) 0.2132(6) 0.035(4) Uani 1 1 d . U . . .
C24 C 0.6819(12) 0.608(3) 0.4769(6) 0.039(4) Uani 1 1 d . U . . .
C18 C 0.7783(12) 0.562(3) 0.2805(6) 0.054(5) Uani 1 1 d . U . . .
H18 H 0.791059 0.711388 0.296387 0.065 Uiso 1 1 calc R . . . .
C7 C 0.5549(13) 0.409(3) 0.1173(7) 0.047(5) Uani 1 1 d . U . . .
C15 C 0.7342(11) 0.134(3) 0.2336(5) 0.050(5) Uani 1 1 d . U . . .
H15 H 0.720603 -0.012761 0.216757 0.060 Uiso 1 1 calc R . . . .
C4 C 0.4564(10) 0.293(3) 0.2697(6) 0.032(4) Uani 1 1 d . U . . .
C29 C 0.0868(12) 0.607(3) 0.3984(6) 0.054(5) Uani 1 1 d . U . . .
H29 H 0.099431 0.749727 0.417440 0.064 Uiso 1 1 calc R . . . .
C5 C 0.4006(12) 0.376(3) 0.3127(6) 0.036(4) Uani 1 1 d . U . . .
O1A O 0.1631(14) 0.877(4) 0.2340(10) 0.054(7) Uani 0.5 1 d D U P A 1
C28 C 0.1545(12) 0.521(3) 0.3598(6) 0.039(4) Uani 1 1 d . U . . .
C30 C -0.0001(14) 0.473(3) 0.4075(6) 0.057(5) Uani 1 1 d . U . . .
H30 H -0.047713 0.527800 0.432825 0.069 Uiso 1 1 calc R . . . .
C31 C -0.0181(13) 0.266(3) 0.3810(6) 0.052(5) Uani 1 1 d . U . . .
C8 C 0.5651(11) 0.345(3) 0.0613(6) 0.046(5) Uani 1 1 d . U . . .
H8 H 0.537385 0.202915 0.046467 0.055 Uiso 1 1 calc R . . . .
C39 C 0.0410(13) 0.651(4) 0.0695(7) 0.068(6) Uani 1 1 d . U . . .
H39 H -0.001339 0.751738 0.045951 0.082 Uiso 1 1 calc R . . . .
C38 C 0.0036(13) 0.449(4) 0.0872(8) 0.058(5) Uani 1 1 d . U . . .
C25 C 0.6461(12) 0.386(3) 0.4931(6) 0.044(4) Uani 1 1 d . U . . .
H25 H 0.679956 0.308527 0.524856 0.053 Uiso 1 1 calc R . . . .
C35 C 0.2071(12) 0.571(3) 0.1175(6) 0.048(4) Uani 1 1 d . U . . .
C13 C 0.7144(12) 0.847(3) 0.0059(6) 0.066(6) Uani 1 1 d . U . . .
H13A H 0.713923 1.007908 0.018472 0.100 Uiso 1 1 calc GR . . . .
H13B H 0.677193 0.833479 -0.031810 0.100 Uiso 1 1 calc GR . . . .
H13C H 0.785868 0.795105 0.004000 0.100 Uiso 1 1 calc GR . . . .
C20 C 0.9416(11) 0.599(3) 0.2354(6) 0.068(6) Uani 1 1 d . U . . .
H20A H 0.994945 0.489187 0.225984 0.101 Uiso 1 1 calc GR . . . .
H20B H 0.966632 0.688920 0.268956 0.101 Uiso 1 1 calc GR . . . .
H20C H 0.925852 0.703835 0.203160 0.101 Uiso 1 1 calc GR . . . .
C27 C 0.7746(11) 0.710(4) 0.5083(5) 0.055(5) Uani 1 1 d . U . . .
H27A H 0.836798 0.652677 0.491971 0.083 Uiso 1 1 calc GR . . . .
H27B H 0.776549 0.664664 0.548417 0.083 Uiso 1 1 calc GR . . . .
H27C H 0.771779 0.878277 0.505220 0.083 Uiso 1 1 calc GR . . . .
C37 C 0.0673(12) 0.300(3) 0.1205(7) 0.057(5) Uani 1 1 d . U . . .
H37 H 0.041540 0.155968 0.132308 0.068 Uiso 1 1 calc R . . . .
C40 C 0.1411(13) 0.709(4) 0.0861(6) 0.058(5) Uani 1 1 d . U . . .
H40 H 0.165498 0.855168 0.074882 0.070 Uiso 1 1 calc R . . . .
C41 C -0.1066(12) 0.376(4) 0.0718(7) 0.089(8) Uani 1 1 d . U . . .
H41A H -0.152053 0.452959 0.096998 0.133 Uiso 1 1 calc GR . . . .
H41B H -0.112494 0.207948 0.076106 0.133 Uiso 1 1 calc GR . . . .
H41C H -0.126799 0.418654 0.032251 0.133 Uiso 1 1 calc GR . . . .
C34 C -0.1158(11) 0.127(3) 0.3904(6) 0.066(6) Uani 1 1 d . U . . .
H34A H -0.169318 0.161139 0.359779 0.099 Uiso 1 1 calc GR . . . .
H34B H -0.140788 0.169539 0.427062 0.099 Uiso 1 1 calc GR . . . .
H34C H -0.099835 -0.038412 0.390283 0.099 Uiso 1 1 calc GR . . . .
C33 C 0.1332(12) 0.318(3) 0.3331(6) 0.049(5) Uani 1 1 d . U . . .
H33 H 0.179492 0.262027 0.307186 0.058 Uiso 1 1 calc R . . . .
C42 C 0.2444(15) 0.824(3) 0.2310(8) 0.063(6) Uani 1 1 d D U . . .
H42 H 0.279328 0.944584 0.213193 0.075 Uiso 0.5 1 calc R . P A 1
H42A H 0.175022 0.770800 0.227315 0.075 Uiso 0.5 1 calc R . P A 2
O1B O 0.2497(18) 1.015(3) 0.2240(9) 0.053(7) Uani 0.5 1 d D U P A 2

loop_
_atom_site_aniso_label
_atom_site_aniso_U_11
_atom_site_aniso_U_22
_atom_site_aniso_U_33
_atom_site_aniso_U_23
_atom_site_aniso_U_13
_atom_site_aniso_U_12
S4 0.054(3) 0.037(3) 0.034(2) 0.006(2) 0.003(2) -0.011(3)
S3 0.056(3) 0.036(3) 0.058(3) 0.015(3) 0.018(2) 0.007(3)
S2 0.073(3) 0.037(3) 0.049(3) -0.007(3) 0.020(2) -0.013(3)
S5 0.053(3) 0.045(3) 0.045(3) -0.008(3) 0.005(2) -0.001(3)
S1 0.055(3) 0.066(5) 0.042(3) 0.002(3) -0.004(2) -0.010(3)
C22 0.042(9) 0.031(9) 0.030(9) 0.012(7) 0.005(6) 0.002(7)
C2 0.038(9) 0.026(9) 0.022(6) -0.008(6) 0.008(5) -0.022(6)
C11 0.054(11) 0.047(11) 0.038(7) 0.003(8) 0.002(7) -0.013(9)
C19 0.059(10) 0.041(10) 0.066(13) -0.010(9) 0.011(9) -0.005(9)
C1 0.033(9) 0.047(11) 0.030(6) -0.004(7) -0.003(6) 0.008(8)
C21 0.036(9) 0.029(9) 0.028(8) 0.004(7) 0.008(6) -0.001(7)
C23 0.046(9) 0.030(10) 0.034(9) -0.009(8) 0.012(6) -0.001(8)
C9 0.042(10) 0.039(9) 0.023(9) 0.004(7) 0.000(7) 0.020(8)
C14 0.049(8) 0.021(9) 0.061(11) 0.011(8) 0.024(7) 0.002(7)
C16 0.044(10) 0.043(11) 0.082(13) 0.003(10) 0.023(9) 0.009(9)
C26 0.051(10) 0.047(11) 0.021(8) -0.003(7) 0.002(6) 0.004(8)
C36 0.045(9) 0.046(11) 0.063(12) 0.004(9) -0.012(9) 0.003(8)
C6 0.029(8) 0.039(10) 0.033(7) -0.006(6) 0.003(6) -0.016(6)
C12 0.054(11) 0.033(10) 0.040(9) 0.004(7) 0.014(7) 0.006(8)
C32 0.059(10) 0.040(11) 0.040(9) -0.002(9) 0.006(7) -0.003(8)
C17 0.049(10) 0.046(11) 0.060(12) 0.006(9) -0.002(8) 0.004(9)
C10 0.046(10) 0.041(9) 0.038(8) 0.012(7) 0.007(7) 0.006(9)
C3 0.046(9) 0.030(10) 0.033(6) -0.007(6) 0.012(6) -0.015(7)
C24 0.045(9) 0.038(10) 0.035(9) -0.012(8) 0.009(6) 0.012(8)
C18 0.054(10) 0.032(11) 0.077(12) 0.001(10) 0.005(8) -0.002(8)
C7 0.065(12) 0.036(10) 0.040(8) 0.008(7) 0.020(8) -0.003(9)
C15 0.048(9) 0.044(11) 0.061(10) -0.004(9) 0.021(8) 0.006(8)
C4 0.036(8) 0.022(10) 0.037(6) -0.009(6) 0.001(6) -0.014(6)
C29 0.067(11) 0.048(12) 0.047(10) -0.013(10) 0.010(8) 0.015(9)
C5 0.036(9) 0.050(11) 0.020(6) 0.001(6) 0.001(6) -0.003(7)
O1A 0.045(11) 0.012(15) 0.103(19) -0.013(13) -0.004(12) 0.003(10)
C28 0.043(9) 0.039(10) 0.037(10) -0.004(8) 0.001(7) 0.007(7)
C30 0.072(11) 0.061(12) 0.042(11) -0.002(9) 0.022(9) 0.014(9)
C31 0.058(10) 0.053(12) 0.044(11) 0.008(9) 0.006(8) 0.009(9)
C8 0.051(11) 0.042(10) 0.045(8) -0.003(7) 0.008(8) 0.004(9)
C39 0.057(10) 0.074(15) 0.072(13) 0.006(12) -0.009(9) 0.021(9)
C38 0.035(9) 0.065(13) 0.073(14) -0.023(10) 0.001(8) 0.017(8)
C25 0.044(10) 0.055(11) 0.033(10) 0.001(8) -0.002(7) 0.003(8)
C35 0.054(8) 0.042(11) 0.046(11) -0.010(9) -0.005(7) 0.003(8)
C13 0.087(14) 0.054(13) 0.063(11) 0.022(10) 0.028(10) -0.001(11)
C20 0.056(10) 0.066(15) 0.082(12) 0.004(12) 0.016(9) -0.003(10)
C27 0.058(10) 0.073(14) 0.035(9) -0.008(11) 0.009(7) -0.009(10)
C37 0.044(9) 0.036(12) 0.089(13) -0.029(9) -0.008(9) 0.005(8)
C40 0.077(10) 0.038(11) 0.056(11) -0.007(9) -0.014(9) 0.004(10)
C41 0.052(10) 0.13(2) 0.084(14) -0.005(15) -0.016(10) -0.006(12)
C34 0.054(10) 0.063(14) 0.083(13) 0.023(12) 0.016(9) 0.020(9)
C33 0.051(10) 0.046(11) 0.049(11) -0.006(8) 0.006(8) -0.001(8)
C42 0.054(11) 0.052(12) 0.083(14) 0.004(10) 0.009(11) 0.023(9)
O1B 0.070(17) 0.050(12) 0.037(14) -0.013(12) -0.018(12) 0.016(12)

loop_
_atom_type_symbol
_atom_type_description
_atom_type_scat_dispersion_real
_atom_type_scat_dispersion_imag
_atom_type_scat_source
C C 0.0033 0.0016 'International Tables Vol C Tables 4.2.6.8 and 6.1.1.4'
H H 0.0000 0.0000 'International Tables Vol C Tables 4.2.6.8 and 6.1.1.4'
O O 0.0106 0.0060 'International Tables Vol C Tables 4.2.6.8 and 6.1.1.4'
S S 0.1246 0.1234 'International Tables Vol C Tables 4.2.6.8 and 6.1.1.4'

loop_
_geom_angle_atom_site_label_1
_geom_angle_atom_site_label_2
_geom_angle_atom_site_label_3
_geom_angle
C5 S4 C21 102.1(7)
C14 S3 C4 98.8(7)
C3 S2 C7 106.4(8)
C6 S5 C28 103.1(8)
C2 S1 C35 100.7(7)
C21 C22 H22 120.8
C23 C22 H22 120.8
C23 C22 C21 118.5(15)
C1 C2 S1 120.0(13)
C1 C2 C3 119.0(13)
C3 C2 S1 121.0(11)
C12 C11 H11 118.2
C10 C11 H11 118.2
C10 C11 C12 123.7(17)
C14 C19 H19 119.6
C14 C19 C18 120.8(17)
C18 C19 H19 119.6
C2 C1 C6 122.1(15)
C2 C1 C42 118.1(15)
C6 C1 C42 119.6(14)
C22 C21 S4 123.0(12)
C26 C21 S4 117.9(13)
C26 C21 C22 119.2(15)
C22 C23 H23 117.9
C24 C23 C22 124.2(17)
C24 C23 H23 117.9
C10 C9 H9 117.4
C8 C9 H9 117.4
C8 C9 C10 125.2(15)
C19 C14 S3 120.6(13)
C19 C14 C15 119.0(16)
C15 C14 S3 120.2(14)
C17 C16 H16 118.9
C17 C16 C15 122.2(17)
C15 C16 H16 118.9
C21 C26 H26 119.5
C21 C26 C25 121.1(17)
C25 C26 H26 119.5
C35 C36 H36 120.0
C37 C36 H36 120.0
C37 C36 C35 119.9(18)
C1 C6 S5 117.7(13)
C5 C6 S5 122.6(12)
C5 C6 C1 119.0(13)
C11 C12 H12 119.8
C11 C12 C7 120.4(14)
C7 C12 H12 119.8
C31 C32 H32 120.9
C31 C32 C33 118.1(17)
C33 C32 H32 120.9
C16 C17 C20 121.1(17)
C18 C17 C16 118.0(18)
C18 C17 C20 120.9(19)
C11 C10 C9 114.0(15)
C11 C10 C13 126.3(18)
C9 C10 C13 119.5(14)
C2 C3 S2 121.1(11)
C4 C3 S2 120.4(13)
C4 C3 C2 117.3(12)
C23 C24 C25 116.5(16)
C23 C24 C27 124.1(17)
C25 C24 C27 119.4(16)
C19 C18 H18 119.3
C17 C18 C19 121.4(19)
C17 C18 H18 119.3
C12 C7 S2 125.0(12)
C12 C7 C8 118.9(15)
C8 C7 S2 116.0(14)
C14 C15 H15 120.7
C16 C15 C14 118.6(17)
C16 C15 H15 120.7
C3 C4 S3 118.1(11)
C5 C4 S3 118.3(12)
C5 C4 C3 123.6(15)
C28 C29 H29 121.4
C30 C29 H29 121.4
C30 C29 C28 117.3(17)
C6 C5 S4 118.5(11)
C4 C5 S4 122.5(14)
C4 C5 C6 118.5(14)
C29 C28 S5 114.3(14)
C33 C28 S5 126.1(13)
C33 C28 C29 119.6(17)
C29 C30 H30 119.1
C31 C30 C29 121.8(16)
C31 C30 H30 119.1
C32 C31 C30 120.7(18)
C32 C31 C34 118.6(17)
C30 C31 C34 120.5(16)
C9 C8 C7 117.8(17)
C9 C8 H8 121.1
C7 C8 H8 121.1
C38 C39 H39 120.6
C38 C39 C40 119(2)
C40 C39 H39 120.6
C39 C38 C37 119.9(19)
C39 C38 C41 121.9(19)
C37 C38 C41 118.2(19)
C26 C25 C24 120.4(16)
C26 C25 H25 119.8
C24 C25 H25 119.8
C36 C35 S1 121.9(15)
C40 C35 S1 120.7(16)
C40 C35 C36 117.3(17)
C10 C13 H13A 109.5
C10 C13 H13B 109.5
C10 C13 H13C 109.5
H13A C13 H13B 109.5
H13A C13 H13C 109.5
H13B C13 H13C 109.5
C17 C20 H20A 109.5
C17 C20 H20B 109.5
C17 C20 H20C 109.5
H20A C20 H20B 109.5
H20A C20 H20C 109.5
H20B C20 H20C 109.5
C24 C27 H27A 109.5
C24 C27 H27B 109.5
C24 C27 H27C 109.5
H27A C27 H27B 109.5
H27A C27 H27C 109.5
H27B C27 H27C 109.5
C36 C37 C38 120.0(19)
C36 C37 H37 120.0
C38 C37 H37 120.0
C39 C40 H40 118.0
C35 C40 C39 124(2)
C35 C40 H40 118.0
C38 C41 H41A 109.5
C38 C41 H41B 109.5
C38 C41 H41C 109.5
H41A C41 H41B 109.5
H41A C41 H41C 109.5
H41B C41 H41C 109.5
C31 C34 H34A 109.5
C31 C34 H34B 109.5
C31 C34 H34C 109.5
H34A C34 H34B 109.5
H34A C34 H34C 109.5
H34B C34 H34C 109.5
C32 C33 H33 118.8
C28 C33 C32 122.4(16)
C28 C33 H33 118.8
C1 C42 H42 108.5
C1 C42 H42A 112.0
O1A C42 C1 143(2)
O1A C42 H42 108.5
O1B C42 C1 136(3)
O1B C42 H42A 112.0

loop_
_geom_bond_atom_site_label_1
_geom_bond_atom_site_label_2
_geom_bond_distance
S4 C21 1.782(15)
S4 C5 1.770(14)
S3 C14 1.785(16)
S3 C4 1.814(16)
S2 C3 1.748(15)
S2 C7 1.766(16)
S5 C6 1.765(14)
S5 C28 1.768(16)
S1 C2 1.766(13)
S1 C35 1.776(16)
C22 H22 0.9500
C22 C21 1.40(2)
C22 C23 1.387(17)
C2 C1 1.377(17)
C2 C3 1.43(2)
C11 H11 0.9500
C11 C12 1.372(18)
C11 C10 1.361(17)
C19 H19 0.9500
C19 C14 1.34(2)
C19 C18 1.43(2)
C1 C6 1.406(17)
C1 C42 1.44(2)
C21 C26 1.364(18)
C23 H23 0.9500
C23 C24 1.337(18)
C9 H9 0.9500
C9 C10 1.41(2)
C9 C8 1.369(19)
C14 C15 1.402(17)
C16 H16 0.9500
C16 C17 1.38(2)
C16 C15 1.401(19)
C26 H26 0.9500
C26 C25 1.379(18)
C36 H36 0.9500
C36 C35 1.39(2)
C36 C37 1.384(19)
C6 C5 1.40(2)
C12 H12 0.9500
C12 C7 1.39(2)
C32 H32 0.9500
C32 C31 1.358(18)
C32 C33 1.400(19)
C17 C18 1.33(2)
C17 C20 1.49(2)
C10 C13 1.477(19)
C3 C4 1.396(17)
C24 C25 1.43(2)
C24 C27 1.482(19)
C18 H18 0.9500
C7 C8 1.390(18)
C15 H15 0.9500
C4 C5 1.378(18)
C29 H29 0.9500
C29 C28 1.407(18)
C29 C30 1.40(2)
O1A C42 1.108(17)
C28 C33 1.35(2)
C30 H30 0.9500
C30 C31 1.36(2)
C31 C34 1.53(2)
C8 H8 0.9500
C39 H39 0.9500
C39 C38 1.35(2)
C39 C40 1.368(19)
C38 C37 1.39(2)
C38 C41 1.51(2)
C25 H25 0.9500
C35 C40 1.35(2)
C13 H13A 0.9800
C13 H13B 0.9800
C13 H13C 0.9800
C20 H20A 0.9800
C20 H20B 0.9800
C20 H20C 0.9800
C27 H27A 0.9800
C27 H27B 0.9800
C27 H27C 0.9800
C37 H37 0.9500
C40 H40 0.9500
C41 H41A 0.9800
C41 H41B 0.9800
C41 H41C 0.9800
C34 H34A 0.9800
C34 H34B 0.9800
C34 H34C 0.9800
C33 H33 0.9500
C42 H42 0.9500
C42 H42A 0.9500
C42 O1B 1.123(18)
